data_1549510
loop_
_publ_author_name
'Mannancherry, Rajesh'
'Rickhaus, Michel'
'H\"aussinger, Daniel'
'Prescimone, Alessandro'
'Mayor, Marcel'

_publ_section_title
;
 Molecular dynamic staircases: all-carbon axial chiral
 &quot;Gel\"ander&quot; structures.
;
_journal_issue 26
_journal_name_full 'Chemical science'
_journal_page_first 5758
_journal_page_last 5766
_journal_paper_doi 10.1039/c8sc01707g
_journal_volume 9
_journal_year 2018
_chemical_compound_source 'R. Mannancherry'
_chemical_formula_moiety 'C40 H30'
_chemical_formula_sum 'C40 H30'
_chemical_formula_weight 510.68
_space_group_IT_number 14
_space_group_name_Hall '-P 2ybc'
_space_group_name_H-M_alt 'P 1 21/c 1'
_symmetry_cell_setting monoclinic
_symmetry_space_group_name_Hall '-P 2ybc'
_symmetry_space_group_name_H-M 'P 1 21/c 1'
_atom_sites_solution_hydrogens difmap
_atom_sites_solution_primary other
_audit_creation_date 2017-05-30
_audit_creation_method CRYSTALS_ver_14.61_build_6236
_audit_update_record
;
2017-12-16 deposited with the CCDC.
2018-05-31 downloaded from the CCDC.
;
_cell_angle_alpha 90
_cell_angle_beta 91.6399(18)
_cell_angle_gamma 90
_cell_formula_units_Z 4
_cell_length_a 9.2297(4)
_cell_length_b 10.6903(4)
_cell_length_c 27.8883(12)
_cell_measurement_reflns_used 9910
_cell_measurement_temperature 123
_cell_measurement_theta_max 70
_cell_measurement_theta_min 3
_cell_volume 2750.6(2)
_computing_cell_refinement 'Apex2 (Bruker AXS, 2006)'
_computing_data_collection 'Apex2 (Bruker AXS, 2006)'
_computing_data_reduction 'Apex2 (Bruker AXS, 2006)'
_computing_molecular_graphics 'CAMERON (Watkin et al., 1996)'
_computing_publication_material 'CRYSTALS (Betteridge et al., 2003)'
_computing_structure_refinement 'CRYSTALS (Betteridge et al., 2003)'
_computing_structure_solution 'Superflip (Palatinus & Chapuis, 2007)'
_diffrn_ambient_temperature 123
_diffrn_measured_fraction_theta_full 0.994
_diffrn_measured_fraction_theta_max 0.972
_diffrn_measurement_device Area
_diffrn_measurement_device_type 'Bruker Kappa Apex2'
_diffrn_measurement_method '\f & \w scans'
_diffrn_radiation_monochromator graphite
_diffrn_radiation_type 'Cu K\a'
_diffrn_radiation_wavelength 1.54178
_diffrn_reflns_av_R_equivalents 0.030
_diffrn_reflns_limit_h_max 10
_diffrn_reflns_limit_h_min -11
_diffrn_reflns_limit_k_max 12
_diffrn_reflns_limit_k_min -8
_diffrn_reflns_limit_l_max 33
_diffrn_reflns_limit_l_min -33
_diffrn_reflns_number 28502
_diffrn_reflns_theta_full 68.000
_diffrn_reflns_theta_max 70.194
_diffrn_reflns_theta_min 4.429
_diffrn_standards_number 0
_exptl_absorpt_coefficient_mu 0.526
_exptl_absorpt_correction_T_max 0.97
_exptl_absorpt_correction_T_min 0.89
_exptl_absorpt_correction_type multi-scan
_exptl_absorpt_process_details 'SADABS (Siemens, 1996)'
_exptl_crystal_colour colourless
_exptl_crystal_density_diffrn 1.233
_exptl_crystal_density_method 'not measured'
_exptl_crystal_description block
_exptl_crystal_F_000 1080
_exptl_crystal_recrystallization_method
; 
DCM / Hexane / Isopropanol 
;
_exptl_crystal_size_max 0.100
_exptl_crystal_size_mid 0.080
_exptl_crystal_size_min 0.050
_refine_diff_density_max 0.29
_refine_diff_density_min -0.16
_refine_ls_extinction_method None
_refine_ls_goodness_of_fit_ref 0.9187
_refine_ls_hydrogen_treatment constr
_refine_ls_matrix_type full
_refine_ls_number_parameters 361
_refine_ls_number_reflns 5068
_refine_ls_number_restraints 0
_refine_ls_R_factor_all 0.0405
_refine_ls_R_factor_gt 0.0361
_refine_ls_shift/su_max 0.0008150
_refine_ls_shift/su_mean 0.0000766
_refine_ls_structure_factor_coef Fsqd
_refine_ls_weighting_details
;
 Method, part 1, Chebychev polynomial, (Watkin, 1994, Prince, 1982) 
 [weight] = 1.0/[A~0~*T~0~(x)+A~1~*T~1~(x) ... +A~n-1~]*T~n-1~(x)] 
 where A~i~ are the Chebychev coefficients listed below and x= Fcalc/Fmax 
 Method = Robust Weighting (Prince, 1982) 
 W = [weight] * [1-(deltaF/6*sigmaF)^2^]^2^ 
 A~i~ are: 
 3.32 4.94 2.29 0.596 
;
_refine_ls_weighting_scheme calc
_refine_ls_wR_factor_all 0.0785
_refine_ls_wR_factor_gt 0.0778
_refine_ls_wR_factor_ref 0.0785
_reflns_limit_h_max 11
_reflns_limit_h_min -11
_reflns_limit_k_max 12
_reflns_limit_k_min 0
_reflns_limit_l_max 33
_reflns_limit_l_min 0
_reflns_number_gt 4561
_reflns_number_total 5086
_reflns_threshold_expression I>2.0\s(I)
_oxford_diffrn_Wilson_B_factor 0.00
_oxford_diffrn_Wilson_scale 0.00
_oxford_refine_ls_r_factor_ref 0.0405
_oxford_refine_ls_scale 0.13694(4)
_oxford_reflns_number_all 5068
_oxford_reflns_threshold_expression_ref I>-3.0\s(I)
_oxford_structure_analysis_title 'RM315_AB_123K_0m in P2(1)/c'
_cod_data_source_file c8sc01707g2.cif
_cod_data_source_block RM315_AB_123K
_cod_depositor_comments
;
The following automatic conversions were performed:

'_atom_sites_solution_primary' value 'Other' changed to 'other'
according to
/home/data/users/saulius/crontab/automatic-downloads/rss-feeds/RSC/lib/dictionaries/cif_core.dic
dictionary named 'cif_core.dic' version 2.4.2 from 2011-04-26.

Automatic conversion script
Id: cif_fix_values 4973 2017-02-22 13:04:09Z antanas 

 Adding full bibliography for 1549510--1549511.cif.
;
_cod_original_sg_symbol_H-M 'P 21/c '
_cod_database_code 1549510

loop_
_symmetry_equiv_pos_as_xyz
x,y,z
-x,-y,-z
x,-y+1/2,z+1/2
-x,y+1/2,-z+1/2

loop_
_atom_site_label
_atom_site_type_symbol
_atom_site_fract_x
_atom_site_fract_y
_atom_site_fract_z
_atom_site_U_iso_or_equiv
_atom_site_occupancy
_atom_site_adp_type
_atom_site_refinement_flags_posn
C1 C 0.77729(12) 0.31698(10) 0.63769(4) 0.0208 1.0000 Uani .
C2 C 0.65338(12) 0.22781(11) 0.63532(4) 0.0210 1.0000 Uani .
C3 C 0.51262(12) 0.26847(10) 0.62260(4) 0.0201 1.0000 Uani .
C4 C 0.40035(12) 0.18142(11) 0.62456(4) 0.0216 1.0000 Uani .
C5 C 0.42100(13) 0.05671(11) 0.63736(4) 0.0228 1.0000 Uani .
C6 C 0.29115(13) -0.02541(11) 0.63809(4) 0.0257 1.0000 Uani .
C7 C 0.26085(15) -0.09048(12) 0.68014(5) 0.0323 1.0000 Uani .
C8 C 0.13257(17) -0.15456(13) 0.68480(5) 0.0399 1.0000 Uani .
C9 C 0.03104(16) -0.15473(13) 0.64741(6) 0.0415 1.0000 Uani .
C10 C 0.06069(15) -0.09373(13) 0.60477(5) 0.0364 1.0000 Uani .
C11 C 0.19073(13) -0.03017(11) 0.59907(4) 0.0272 1.0000 Uani .
C12 C 0.22189(13) 0.02360(11) 0.55053(4) 0.0260 1.0000 Uani .
C13 C 0.16986(12) 0.14027(12) 0.53525(4) 0.0260 1.0000 Uani .
C14 C 0.20320(12) 0.19011(12) 0.49063(4) 0.0263 1.0000 Uani .
C15 C 0.15511(13) 0.32081(12) 0.47539(4) 0.0285 1.0000 Uani .
C16 C 0.27959(14) 0.41786(12) 0.47442(4) 0.0298 1.0000 Uani .
C17 C 0.33700(13) 0.45361(11) 0.52378(4) 0.0248 1.0000 Uani .
C18 C 0.41982(12) 0.36895(11) 0.55050(4) 0.0225 1.0000 Uani .
C19 C 0.46419(12) 0.38912(11) 0.59848(4) 0.0205 1.0000 Uani .
C20 C 0.43187(12) 0.50545(11) 0.61968(4) 0.0224 1.0000 Uani .
C21 C 0.48356(13) 0.54629(11) 0.66922(4) 0.0248 1.0000 Uani .
C22 C 0.61187(13) 0.63958(11) 0.66443(4) 0.0247 1.0000 Uani .
C23 C 0.71061(13) 0.66220(11) 0.70819(4) 0.0234 1.0000 Uani .
C24 C 0.67540(14) 0.75326(11) 0.74191(4) 0.0276 1.0000 Uani .
C25 C 0.76880(14) 0.78216(12) 0.78006(4) 0.0299 1.0000 Uani .
C26 C 0.89948(14) 0.71951(12) 0.78564(4) 0.0295 1.0000 Uani .
C27 C 0.93695(13) 0.62837(12) 0.75277(4) 0.0276 1.0000 Uani .
C28 C 0.84460(13) 0.59929(11) 0.71426(4) 0.0234 1.0000 Uani .
C29 C 0.87851(12) 0.49878(11) 0.67925(4) 0.0231 1.0000 Uani .
C30 C 0.78016(12) 0.40034(11) 0.67571(4) 0.0234 1.0000 Uani .
C31 C 0.99000(13) 0.50293(11) 0.64647(4) 0.0248 1.0000 Uani .
C32 C 0.99539(13) 0.41400(11) 0.61019(4) 0.0255 1.0000 Uani .
C33 C 0.88748(12) 0.32354(11) 0.60464(4) 0.0233 1.0000 Uani .
C34 C 0.35221(13) 0.59237(11) 0.59197(4) 0.0261 1.0000 Uani .
C35 C 0.30299(13) 0.56665(11) 0.54538(5) 0.0270 1.0000 Uani .
C36 C 0.28568(14) 0.11724(13) 0.46013(4) 0.0319 1.0000 Uani .
C37 C 0.33402(15) -0.00070(13) 0.47408(5) 0.0350 1.0000 Uani .
C38 C 0.30376(14) -0.04652(13) 0.51928(5) 0.0321 1.0000 Uani .
C39 C 0.56108(13) 0.01844(11) 0.65019(4) 0.0260 1.0000 Uani .
C40 C 0.67480(13) 0.10311(11) 0.64922(4) 0.0257 1.0000 Uani .
H41 H 0.2967 0.2114 0.6163 0.0287 1.0000 Uiso R
H71 H 0.3327 -0.0865 0.7077 0.0424 1.0000 Uiso R
H81 H 0.1127 -0.1981 0.7149 0.0534 1.0000 Uiso R
H91 H -0.0626 -0.1959 0.6503 0.0521 1.0000 Uiso R
H101 H -0.0120 -0.0959 0.5778 0.0464 1.0000 Uiso R
H131 H 0.1094 0.1908 0.5570 0.0332 1.0000 Uiso R
H151 H 0.0789 0.3523 0.4982 0.0366 1.0000 Uiso R
H152 H 0.1116 0.3159 0.4419 0.0371 1.0000 Uiso R
H162 H 0.2388 0.4960 0.4587 0.0375 1.0000 Uiso R
H161 H 0.3645 0.3827 0.4546 0.0379 1.0000 Uiso R
H181 H 0.4456 0.2875 0.5358 0.0284 1.0000 Uiso R
H212 H 0.4030 0.5914 0.6868 0.0314 1.0000 Uiso R
H211 H 0.5141 0.4717 0.6903 0.0319 1.0000 Uiso R
H221 H 0.5681 0.7228 0.6544 0.0349 1.0000 Uiso R
H222 H 0.6745 0.6103 0.6365 0.0344 1.0000 Uiso R
H241 H 0.5790 0.7960 0.7394 0.0364 1.0000 Uiso R
H251 H 0.7419 0.8479 0.8039 0.0395 1.0000 Uiso R
H261 H 0.9650 0.7393 0.8126 0.0373 1.0000 Uiso R
H271 H 1.0311 0.5832 0.7566 0.0357 1.0000 Uiso R
H301 H 0.7071 0.3896 0.7018 0.0299 1.0000 Uiso R
H311 H 1.0668 0.5686 0.6480 0.0339 1.0000 Uiso R
H321 H 1.0788 0.4176 0.5886 0.0337 1.0000 Uiso R
H331 H 0.8852 0.2651 0.5766 0.0326 1.0000 Uiso R
H341 H 0.3306 0.6743 0.6056 0.0342 1.0000 Uiso R
H351 H 0.2397 0.6279 0.5278 0.0351 1.0000 Uiso R
H361 H 0.3116 0.1515 0.4265 0.0410 1.0000 Uiso R
H371 H 0.3940 -0.0528 0.4513 0.0453 1.0000 Uiso R
H381 H 0.3428 -0.1284 0.5296 0.0407 1.0000 Uiso R
H391 H 0.5804 -0.0684 0.6610 0.0350 1.0000 Uiso R
H401 H 0.7743 0.0766 0.6584 0.0337 1.0000 Uiso R

loop_
_atom_site_aniso_label
_atom_site_aniso_U_11
_atom_site_aniso_U_22
_atom_site_aniso_U_33
_atom_site_aniso_U_23
_atom_site_aniso_U_13
_atom_site_aniso_U_12
C1 0.0224(5) 0.0175(5) 0.0224(6) 0.0027(4) -0.0028(4) 0.0024(4)
C2 0.0253(6) 0.0200(6) 0.0176(5) -0.0016(4) 0.0000(4) -0.0007(4)
C3 0.0258(6) 0.0189(5) 0.0157(5) -0.0015(4) 0.0006(4) -0.0020(4)
C4 0.0253(6) 0.0216(6) 0.0180(5) -0.0017(4) 0.0006(4) -0.0021(5)
C5 0.0312(6) 0.0205(6) 0.0167(5) -0.0016(4) 0.0031(5) -0.0046(5)
C6 0.0325(6) 0.0188(6) 0.0262(6) -0.0028(5) 0.0058(5) -0.0035(5)
C7 0.0446(8) 0.0244(6) 0.0281(6) 0.0000(5) 0.0062(6) -0.0053(6)
C8 0.0545(9) 0.0287(7) 0.0373(8) 0.0019(6) 0.0160(7) -0.0115(6)
C9 0.0387(8) 0.0332(7) 0.0532(9) 0.0003(6) 0.0149(7) -0.0134(6)
C10 0.0325(7) 0.0330(7) 0.0437(8) -0.0029(6) 0.0029(6) -0.0095(6)
C11 0.0304(6) 0.0203(6) 0.0312(6) -0.0024(5) 0.0044(5) -0.0047(5)
C12 0.0244(6) 0.0255(6) 0.0279(6) -0.0042(5) -0.0009(5) -0.0064(5)
C13 0.0225(6) 0.0290(6) 0.0264(6) -0.0062(5) -0.0006(5) -0.0039(5)
C14 0.0235(6) 0.0300(6) 0.0249(6) -0.0033(5) -0.0062(5) -0.0043(5)
C15 0.0278(6) 0.0328(7) 0.0243(6) -0.0004(5) -0.0070(5) -0.0021(5)
C16 0.0326(6) 0.0321(7) 0.0243(6) 0.0058(5) -0.0054(5) -0.0038(5)
C17 0.0237(6) 0.0268(6) 0.0237(6) 0.0053(5) -0.0013(5) -0.0060(5)
C18 0.0220(6) 0.0217(6) 0.0237(6) 0.0021(5) 0.0010(4) -0.0036(4)
C19 0.0185(5) 0.0210(6) 0.0221(6) 0.0022(4) 0.0004(4) -0.0037(4)
C20 0.0220(6) 0.0202(6) 0.0250(6) 0.0013(5) 0.0010(4) -0.0041(4)
C21 0.0285(6) 0.0215(6) 0.0244(6) -0.0002(5) 0.0001(5) -0.0011(5)
C22 0.0323(6) 0.0184(5) 0.0233(6) 0.0008(5) -0.0014(5) -0.0024(5)
C23 0.0289(6) 0.0196(6) 0.0218(6) 0.0020(5) 0.0017(5) -0.0061(5)
C24 0.0325(6) 0.0233(6) 0.0271(6) -0.0010(5) 0.0028(5) -0.0026(5)
C25 0.0375(7) 0.0266(6) 0.0258(6) -0.0059(5) 0.0043(5) -0.0072(5)
C26 0.0342(7) 0.0312(7) 0.0230(6) -0.0026(5) -0.0016(5) -0.0107(5)
C27 0.0269(6) 0.0271(6) 0.0288(6) 0.0018(5) 0.0001(5) -0.0074(5)
C28 0.0285(6) 0.0192(6) 0.0227(6) 0.0019(5) 0.0036(5) -0.0070(5)
C29 0.0248(6) 0.0219(6) 0.0225(6) 0.0010(5) -0.0020(5) -0.0011(5)
C30 0.0237(6) 0.0225(6) 0.0238(6) 0.0008(5) 0.0010(4) -0.0010(5)
C31 0.0233(6) 0.0228(6) 0.0283(6) 0.0038(5) -0.0005(5) -0.0021(5)
C32 0.0235(6) 0.0270(6) 0.0260(6) 0.0032(5) 0.0033(5) 0.0015(5)
C33 0.0262(6) 0.0218(6) 0.0218(6) -0.0003(5) -0.0013(5) 0.0039(5)
C34 0.0259(6) 0.0198(6) 0.0324(7) 0.0013(5) -0.0020(5) -0.0021(5)
C35 0.0244(6) 0.0243(6) 0.0320(6) 0.0078(5) -0.0049(5) -0.0021(5)
C36 0.0332(7) 0.0399(7) 0.0224(6) -0.0020(5) -0.0021(5) -0.0012(6)
C37 0.0395(7) 0.0384(8) 0.0272(7) -0.0054(6) 0.0016(6) 0.0043(6)
C38 0.0359(7) 0.0289(7) 0.0314(7) -0.0032(5) -0.0011(5) 0.0009(5)
C39 0.0359(7) 0.0168(6) 0.0251(6) 0.0010(5) -0.0010(5) -0.0002(5)
C40 0.0283(6) 0.0219(6) 0.0267(6) -0.0013(5) -0.0026(5) 0.0023(5)

loop_
_atom_type_symbol
_atom_type_scat_dispersion_real
_atom_type_scat_dispersion_imag
_atom_type_scat_Cromer_Mann_a1
_atom_type_scat_Cromer_Mann_b1
_atom_type_scat_Cromer_Mann_a2
_atom_type_scat_Cromer_Mann_b2
_atom_type_scat_Cromer_Mann_a3
_atom_type_scat_Cromer_Mann_b3
_atom_type_scat_Cromer_Mann_a4
_atom_type_scat_Cromer_Mann_b4
_atom_type_scat_Cromer_Mann_c
_atom_type_scat_source
C 0.0181 0.0091 2.3100 20.8439 1.0200 10.2075 1.5886 0.5687 0.8650 51.6512 0.2156 'International Tables Vol C 4.2.6.8 and 6.1.1.4'
H 0.0000 0.0000 0.4930 10.5109 0.3229 26.1257 0.1402 3.1424 0.0408 57.7998 0.0030 'International Tables Vol C 4.2.6.8 and 6.1.1.4'

loop_
_geom_angle_atom_site_label_1
_geom_angle_atom_site_label_2
_geom_angle_atom_site_label_3
_geom_angle
_geom_angle_publ_flag
C2 C1 C30 116.35(10) yes
C2 C1 C33 125.25(10) yes
C30 C1 C33 118.40(11) yes
C1 C2 C3 121.09(10) yes
C1 C2 C40 119.66(10) yes
C3 C2 C40 119.09(10) yes
C2 C3 C4 117.77(10) yes
C2 C3 C19 129.32(10) yes
C4 C3 C19 112.03(9) yes
C3 C4 C5 123.55(11) yes
C3 C4 H41 118.1 no
C5 C4 H41 118.4 no
C4 C5 C6 117.70(11) yes
C4 C5 C39 117.80(11) yes
C6 C5 C39 124.46(11) yes
C5 C6 C7 119.08(11) yes
C5 C6 C11 121.54(11) yes
C7 C6 C11 119.10(11) yes
C6 C7 C8 121.31(13) yes
C6 C7 H71 118.6 no
C8 C7 H71 120.0 no
C7 C8 C9 119.70(13) yes
C7 C8 H81 119.9 no
C9 C8 H81 120.3 no
C8 C9 C10 119.94(13) yes
C8 C9 H91 121.4 no
C10 C9 H91 118.6 no
C9 C10 C11 121.20(13) yes
C9 C10 H101 119.4 no
C11 C10 H101 119.4 no
C6 C11 C10 118.63(12) yes
C6 C11 C12 122.81(11) yes
C10 C11 C12 118.45(11) yes
C11 C12 C13 122.79(11) yes
C11 C12 C38 118.63(11) yes
C13 C12 C38 118.57(12) yes
C12 C13 C14 121.97(11) yes
C12 C13 H131 119.4 no
C14 C13 H131 118.6 no
C13 C14 C15 121.95(11) yes
C13 C14 C36 117.92(12) yes
C15 C14 C36 120.11(11) yes
C14 C15 C16 114.15(10) yes
C14 C15 H151 109.2 no
C16 C15 H151 108.4 no
C14 C15 H152 108.4 no
C16 C15 H152 107.2 no
H151 C15 H152 109.4 no
C15 C16 C17 113.25(10) yes
C15 C16 H162 107.1 no
C17 C16 H162 107.6 no
C15 C16 H161 109.7 no
C17 C16 H161 109.0 no
H162 C16 H161 110.1 no
C16 C17 C18 119.87(11) yes
C16 C17 C35 122.51(11) yes
C18 C17 C35 117.51(11) yes
C17 C18 C19 123.54(11) yes
C17 C18 H181 118.9 no
C19 C18 H181 117.5 no
C3 C19 C18 111.48(10) yes
C3 C19 C20 128.79(10) yes
C18 C19 C20 118.33(10) yes
C19 C20 C21 124.85(10) yes
C19 C20 C34 117.78(11) yes
C21 C20 C34 117.29(10) yes
C20 C21 C22 109.10(9) yes
C20 C21 H212 111.0 no
C22 C21 H212 107.7 no
C20 C21 H211 111.9 no
C22 C21 H211 110.5 no
H212 C21 H211 106.5 no
C21 C22 C23 118.20(10) yes
C21 C22 H221 106.7 no
C23 C22 H221 107.8 no
C21 C22 H222 108.3 no
C23 C22 H222 108.5 no
H221 C22 H222 106.7 no
C22 C23 C24 120.32(11) yes
C22 C23 C28 121.49(10) yes
C24 C23 C28 118.04(11) yes
C23 C24 C25 121.36(12) yes
C23 C24 H241 119.6 no
C25 C24 H241 119.0 no
C24 C25 C26 119.97(12) yes
C24 C25 H251 120.3 no
C26 C25 H251 119.7 no
C25 C26 C27 119.87(11) yes
C25 C26 H261 120.1 no
C27 C26 H261 120.1 no
C26 C27 C28 120.62(12) yes
C26 C27 H271 120.1 no
C28 C27 H271 119.3 no
C23 C28 C27 120.14(11) yes
C23 C28 C29 117.62(10) yes
C27 C28 C29 122.19(11) yes
C28 C29 C30 116.27(10) yes
C28 C29 C31 125.32(10) yes
C30 C29 C31 117.98(11) yes
C29 C30 C1 122.62(11) yes
C29 C30 H301 118.8 no
C1 C30 H301 118.6 no
C29 C31 C32 119.80(11) yes
C29 C31 H311 122.0 no
C32 C31 H311 118.2 no
C31 C32 C33 121.00(11) yes
C31 C32 H321 117.4 no
C33 C32 H321 121.6 no
C1 C33 C32 119.62(11) yes
C1 C33 H331 119.0 no
C32 C33 H331 121.3 no
C20 C34 C35 122.37(11) yes
C20 C34 H341 119.2 no
C35 C34 H341 118.4 no
C34 C35 C17 120.31(11) yes
C34 C35 H351 120.0 no
C17 C35 H351 119.6 no
C14 C36 C37 120.83(12) yes
C14 C36 H361 119.8 no
C37 C36 H361 119.4 no
C36 C37 C38 120.20(12) yes
C36 C37 H371 119.8 no
C38 C37 H371 120.0 no
C12 C38 C37 120.42(12) yes
C12 C38 H381 119.7 no
C37 C38 H381 119.8 no
C5 C39 C40 120.05(11) yes
C5 C39 H391 120.8 no
C40 C39 H391 119.2 no
C2 C40 C39 121.71(11) yes
C2 C40 H401 117.9 no
C39 C40 H401 120.4 no

loop_
_geom_bond_atom_site_label_1
_geom_bond_atom_site_label_2
_geom_bond_distance
_geom_bond_publ_flag
C1 C2 1.4888(16) yes
C1 C30 1.3849(17) yes
C1 C33 1.3937(16) yes
C2 C3 1.4058(16) yes
C2 C40 1.4008(16) yes
C3 C4 1.3950(16) yes
C3 C19 1.5161(16) yes
C4 C5 1.3918(16) yes
C4 H41 1.028 no
C5 C6 1.4862(16) yes
C5 C39 1.3930(17) yes
C6 C7 1.3985(17) yes
C6 C11 1.4101(18) yes
C7 C8 1.3772(19) yes
C7 H71 1.002 no
C8 C9 1.382(2) yes
C8 H81 0.980 no
C9 C10 1.390(2) yes
C9 H91 0.975 no
C10 C11 1.3923(17) yes
C10 H101 0.994 no
C11 C12 1.5059(17) yes
C12 C13 1.3986(18) yes
C12 C38 1.3891(18) yes
C13 C14 1.3958(17) yes
C13 H131 0.996 no
C14 C15 1.5230(17) yes
C14 C36 1.3953(18) yes
C15 C16 1.5488(17) yes
C15 H151 1.020 no
C15 H152 1.007 no
C16 C17 1.5100(17) yes
C16 H162 1.012 no
C16 H161 1.043 no
C17 C18 1.3879(16) yes
C17 C35 1.3901(18) yes
C18 C19 1.4047(16) yes
C18 H181 0.994 no
C19 C20 1.4125(16) yes
C20 C21 1.5129(16) yes
C20 C34 1.4031(16) yes
C21 C22 1.5569(16) yes
C21 H212 1.023 no
C21 H211 1.025 no
C22 C23 1.5215(16) yes
C22 H221 1.013 no
C22 H222 1.032 no
C23 C24 1.3982(17) yes
C23 C28 1.4137(17) yes
C24 C25 1.3849(18) yes
C24 H241 1.001 no
C25 C26 1.3845(19) yes
C25 H251 1.004 no
C26 C27 1.3883(18) yes
C26 H261 0.975 no
C27 C28 1.3871(17) yes
C27 H271 0.997 no
C28 C29 1.4912(16) yes
C29 C30 1.3914(16) yes
C29 C31 1.3964(17) yes
C30 H301 1.013 no
C31 C32 1.3903(17) yes
C31 H311 0.998 no
C32 C33 1.3936(17) yes
C32 H321 0.993 no
C33 H331 1.000 no
C34 C35 1.3916(18) yes
C34 H341 0.978 no
C35 H351 0.997 no
C36 C37 1.389(2) yes
C36 H361 1.040 no
C37 C38 1.3884(19) yes
C37 H371 1.019 no
C38 H381 0.986 no
C39 C40 1.3868(17) yes
C39 H391 0.990 no
C40 H401 0.987 no
